data_2235584
loop_
_publ_author_name
'Jusoh, Samsiah'
'Din, Laily B.'
'Zakaria, Zuriati'
'Khaledi, Hamid'

_publ_section_title
;
 5-Hydroxy-6-[(<i>E</i>)-2-phenylethenyl]-5,6-dihydro-2<i>H</i>-pyran-2-one
 isolated from <i>Goniothalamus ridleyi</i>
;
_journal_coeditor_code PV2562
_journal_issue 7
_journal_name_full 'Acta Crystallographica Section E'
_journal_page_first o2274
_journal_paper_doi 10.1107/S1600536812028334
_journal_volume 68
_journal_year 2012
_chemical_formula_iupac 'C13 H12 O3'
_chemical_formula_moiety 'C13 H12 O3'
_chemical_formula_sum 'C13 H12 O3'
_chemical_formula_weight 216.23
_chemical_name_systematic
;
5-Hydroxy-6-[(<i>E</i>)-2-phenylethenyl]-5,6-dihydro-2<i>H</i>-pyran-2-one
;
_space_group_IT_number 4
_symmetry_cell_setting monoclinic
_symmetry_space_group_name_Hall 'P 2yb'
_symmetry_space_group_name_H-M 'P 1 21 1'
_atom_sites_solution_hydrogens geom
_atom_sites_solution_primary direct
_atom_sites_solution_secondary difmap
_audit_creation_method SHELXL-97
_cell_angle_alpha 90.00
_cell_angle_beta 111.402(2)
_cell_angle_gamma 90.00
_cell_formula_units_Z 2
_cell_length_a 6.5442(8)
_cell_length_b 11.0267(14)
_cell_length_c 8.0991(10)
_cell_measurement_reflns_used 1643
_cell_measurement_temperature 100(2)
_cell_measurement_theta_max 29.62
_cell_measurement_theta_min 2.70
_cell_volume 544.14(12)
_computing_cell_refinement 'APEX2 (Bruker, 2007)'
_computing_data_collection 'APEX2 (Bruker, 2007)'
_computing_data_reduction 'SAINT (Bruker, 2007)'
_computing_molecular_graphics 'X-SEED (Barbour, 2001)'
_computing_publication_material 'SHELXL97 (Sheldrick, 2008) and publCIF (Westrip, 2010)'
_computing_structure_refinement 'SHELXL97 (Sheldrick, 2008)'
_computing_structure_solution 'SHELXS97 (Sheldrick, 2008)'
_diffrn_ambient_temperature 100(2)
_diffrn_measured_fraction_theta_full 0.994
_diffrn_measured_fraction_theta_max 0.994
_diffrn_measurement_device_type 'Bruker APEXII CCD'
_diffrn_measurement_method '\f and \w scans'
_diffrn_radiation_monochromator graphite
_diffrn_radiation_source 'fine-focus sealed tube'
_diffrn_radiation_type MoK\a
_diffrn_radiation_wavelength 0.71073
_diffrn_reflns_av_R_equivalents 0.0119
_diffrn_reflns_av_sigmaI/netI 0.0169
_diffrn_reflns_limit_h_max 8
_diffrn_reflns_limit_h_min -8
_diffrn_reflns_limit_k_max 14
_diffrn_reflns_limit_k_min -12
_diffrn_reflns_limit_l_max 10
_diffrn_reflns_limit_l_min -10
_diffrn_reflns_number 2559
_diffrn_reflns_theta_full 27.00
_diffrn_reflns_theta_max 27.00
_diffrn_reflns_theta_min 2.70
_exptl_absorpt_coefficient_mu 0.094
_exptl_absorpt_correction_T_max 0.9944
_exptl_absorpt_correction_T_min 0.9725
_exptl_absorpt_correction_type multi-scan
_exptl_absorpt_process_details '(SADABS; Sheldrick, 1996)'
_exptl_crystal_colour colorless
_exptl_crystal_density_diffrn 1.320
_exptl_crystal_density_method 'not measured'
_exptl_crystal_description Plate
_exptl_crystal_F_000 228
_exptl_crystal_size_max 0.30
_exptl_crystal_size_mid 0.18
_exptl_crystal_size_min 0.06
_refine_diff_density_max 0.183
_refine_diff_density_min -0.182
_refine_ls_abs_structure_details '749 Friedel pairs were merged'
_refine_ls_extinction_method none
_refine_ls_goodness_of_fit_ref 1.079
_refine_ls_hydrogen_treatment mixed
_refine_ls_matrix_type full
_refine_ls_number_parameters 148
_refine_ls_number_reflns 1250
_refine_ls_number_restraints 1
_refine_ls_restrained_S_all 1.078
_refine_ls_R_factor_all 0.0277
_refine_ls_R_factor_gt 0.0267
_refine_ls_shift/su_max 0.000
_refine_ls_shift/su_mean 0.000
_refine_ls_structure_factor_coef Fsqd
_refine_ls_weighting_details 'calc w=1/[\s^2^(Fo^2^)+(0.0382P)^2^+0.0929P] where P=(Fo^2^+2Fc^2^)/3'
_refine_ls_weighting_scheme calc
_refine_ls_wR_factor_gt 0.0678
_refine_ls_wR_factor_ref 0.0689
_reflns_number_gt 1220
_reflns_number_total 1250
_reflns_threshold_expression I>2sigma(I)
_cod_data_source_file pv2562.cif
_cod_data_source_block I
_cod_original_sg_symbol_H-M 'P 21'
_cod_database_code 2235584
_cod_database_fobs_code 2235584

loop_
_symmetry_equiv_pos_as_xyz
'x, y, z'
'-x, y+1/2, -z'

loop_
_atom_site_type_symbol
_atom_site_label
_atom_site_fract_x
_atom_site_fract_y
_atom_site_fract_z
_atom_site_U_iso_or_equiv
_atom_site_adp_type
_atom_site_calc_flag
_atom_site_refinement_flags
_atom_site_occupancy
_atom_site_symmetry_multiplicity
O O1 0.6604(2) 0.26455(12) -0.01641(17) 0.0203(3) Uani d . 1 1
H H1A 0.720(4) 0.194(2) -0.012(3) 0.024 Uiso d . 1 1
O O2 0.12430(19) 0.53996(12) -0.04165(17) 0.0225(3) Uani d . 1 1
O O3 0.46365(18) 0.48046(11) 0.10232(16) 0.0185(3) Uani d . 1 1
C C1 1.2436(3) 0.59025(18) 0.3976(2) 0.0217(4) Uani d . 1 1
H H1 1.1293 0.6247 0.2994 0.026 Uiso calc R 1 1
C C2 1.4539(3) 0.63794(18) 0.4495(2) 0.0248(4) Uani d . 1 1
H H2 1.4827 0.7041 0.3862 0.030 Uiso calc R 1 1
C C3 1.6224(3) 0.58916(18) 0.5938(3) 0.0237(4) Uani d . 1 1
H H3 1.7666 0.6215 0.6292 0.028 Uiso calc R 1 1
C C4 1.5782(3) 0.49275(18) 0.6858(2) 0.0221(4) Uani d . 1 1
H H4 1.6928 0.4591 0.7846 0.027 Uiso calc R 1 1
C C5 1.3677(3) 0.44522(17) 0.6346(2) 0.0187(3) Uani d . 1 1
H H5 1.3388 0.3801 0.6997 0.022 Uiso calc R 1 1
C C6 1.1977(3) 0.49255(16) 0.4877(2) 0.0173(3) Uani d . 1 1
C C7 0.9754(3) 0.43928(17) 0.4324(2) 0.0191(3) Uani d . 1 1
H H7 0.9309 0.4056 0.5219 0.023 Uiso calc R 1 1
C C8 0.8338(3) 0.43534(17) 0.2661(2) 0.0186(3) Uani d . 1 1
H H8 0.8795 0.4654 0.1752 0.022 Uiso calc R 1 1
C C9 0.6060(3) 0.38607(15) 0.2147(2) 0.0172(3) Uani d . 1 1
H H9 0.5705 0.3771 0.3242 0.021 Uiso calc R 1 1
C C10 0.5697(2) 0.26443(16) 0.1191(2) 0.0176(3) Uani d . 1 1
H H10 0.6423 0.1994 0.2070 0.021 Uiso calc R 1 1
C C11 0.3265(3) 0.23880(16) 0.0389(2) 0.0200(4) Uani d . 1 1
H H11 0.2771 0.1573 0.0154 0.024 Uiso calc R 1 1
C C12 0.1802(3) 0.32814(17) 0.0004(2) 0.0203(4) Uani d . 1 1
H H12 0.0282 0.3092 -0.0406 0.024 Uiso calc R 1 1
C C13 0.2497(3) 0.45594(16) 0.0204(2) 0.0179(3) Uani d . 1 1

loop_
_atom_site_aniso_label
_atom_site_aniso_U_11
_atom_site_aniso_U_22
_atom_site_aniso_U_33
_atom_site_aniso_U_12
_atom_site_aniso_U_13
_atom_site_aniso_U_23
O1 0.0233(6) 0.0155(6) 0.0254(6) 0.0005(5) 0.0130(5) -0.0002(5)
O2 0.0178(6) 0.0187(6) 0.0302(7) 0.0013(5) 0.0079(5) 0.0025(5)
O3 0.0136(5) 0.0159(6) 0.0237(6) -0.0004(4) 0.0040(4) 0.0009(5)
C1 0.0229(8) 0.0214(9) 0.0180(8) 0.0008(7) 0.0042(6) 0.0000(7)
C2 0.0290(9) 0.0222(9) 0.0257(9) -0.0061(8) 0.0130(8) -0.0031(8)
C3 0.0175(7) 0.0268(10) 0.0282(9) -0.0057(7) 0.0099(7) -0.0106(8)
C4 0.0189(8) 0.0226(9) 0.0217(8) 0.0044(7) 0.0035(6) -0.0045(7)
C5 0.0197(8) 0.0184(8) 0.0180(8) 0.0023(7) 0.0068(6) -0.0011(7)
C6 0.0160(7) 0.0180(8) 0.0180(7) 0.0004(7) 0.0062(6) -0.0035(7)
C7 0.0182(8) 0.0184(8) 0.0217(8) 0.0001(7) 0.0084(7) -0.0003(7)
C8 0.0162(7) 0.0177(8) 0.0224(8) -0.0008(7) 0.0078(6) -0.0008(7)
C9 0.0161(8) 0.0175(8) 0.0179(8) 0.0010(6) 0.0059(6) 0.0021(6)
C10 0.0171(7) 0.0154(8) 0.0208(8) -0.0001(6) 0.0075(6) 0.0022(7)
C11 0.0205(8) 0.0163(8) 0.0230(8) -0.0046(7) 0.0077(7) -0.0006(7)
C12 0.0128(7) 0.0220(9) 0.0241(8) -0.0039(7) 0.0044(7) 0.0003(7)
C13 0.0153(7) 0.0195(9) 0.0204(8) -0.0005(7) 0.0081(6) 0.0005(7)

loop_
_atom_type_symbol
_atom_type_description
_atom_type_scat_dispersion_real
_atom_type_scat_dispersion_imag
_atom_type_scat_source
C C 0.0033 0.0016 'International Tables Vol C Tables 4.2.6.8 and 6.1.1.4'
H H 0.0000 0.0000 'International Tables Vol C Tables 4.2.6.8 and 6.1.1.4'
O O 0.0106 0.0060 'International Tables Vol C Tables 4.2.6.8 and 6.1.1.4'

loop_
_geom_angle_atom_site_label_1
_geom_angle_atom_site_label_2
_geom_angle_atom_site_label_3
_geom_angle
C10 O1 H1A 106.0(15)
C13 O3 C9 118.37(13)
C2 C1 C6 120.93(16)
C2 C1 H1 119.5
C6 C1 H1 119.5
C1 C2 C3 120.21(18)
C1 C2 H2 119.9
C3 C2 H2 119.9
C4 C3 C2 119.41(16)
C4 C3 H3 120.3
C2 C3 H3 120.3
C3 C4 C5 120.46(16)
C3 C4 H4 119.8
C5 C4 H4 119.8
C4 C5 C6 120.50(16)
C4 C5 H5 119.8
C6 C5 H5 119.8
C1 C6 C5 118.47(15)
C1 C6 C7 121.66(15)
C5 C6 C7 119.87(15)
C8 C7 C6 124.42(16)
C8 C7 H7 117.8
C6 C7 H7 117.8
C7 C8 C9 123.36(16)
C7 C8 H8 118.3
C9 C8 H8 118.3
O3 C9 C8 104.91(13)
O3 C9 C10 111.27(13)
C8 C9 C10 114.59(14)
O3 C9 H9 108.6
C8 C9 H9 108.6
C10 C9 H9 108.6
O1 C10 C11 109.78(13)
O1 C10 C9 111.02(14)
C11 C10 C9 109.15(14)
O1 C10 H10 109.0
C11 C10 H10 109.0
C9 C10 H10 109.0
C12 C11 C10 121.20(16)
C12 C11 H11 119.4
C10 C11 H11 119.4
C11 C12 C13 121.12(14)
C11 C12 H12 119.4
C13 C12 H12 119.4
O2 C13 O3 118.41(16)
O2 C13 C12 123.25(15)
O3 C13 C12 118.22(14)

loop_
_geom_bond_atom_site_label_1
_geom_bond_atom_site_label_2
_geom_bond_distance
O1 C10 1.426(2)
O1 H1A 0.87(3)
O2 C13 1.218(2)
O3 C13 1.3399(19)
O3 C9 1.470(2)
C1 C2 1.387(2)
C1 C6 1.394(3)
C1 H1 0.9500
C2 C3 1.390(3)
C2 H2 0.9500
C3 C4 1.388(3)
C3 H3 0.9500
C4 C5 1.388(2)
C4 H4 0.9500
C5 C6 1.400(2)
C5 H5 0.9500
C6 C7 1.479(2)
C7 C8 1.328(2)
C7 H7 0.9500
C8 C9 1.496(2)
C8 H8 0.9500
C9 C10 1.523(2)
C9 H9 1.0000
C10 C11 1.510(2)
C10 H10 1.0000
C11 C12 1.329(2)
C11 H11 0.9500
C12 C13 1.471(2)
C12 H12 0.9500

loop_
_geom_hbond_atom_site_label_D
_geom_hbond_atom_site_label_H
_geom_hbond_atom_site_label_A
_geom_hbond_site_symmetry_A
_geom_hbond_distance_DH
_geom_hbond_distance_HA
_geom_hbond_distance_DA
_geom_hbond_angle_DHA
O1 H1A O2 2_645 0.87(3) 1.95(3) 2.8026(19) 170(2)
C12 H12 O1 1_455 0.95 2.53 3.427(2) 156.7
C9 H9 Cg 1_455 1.00 2.97 3.747(2) 135
C10 H10 Cg 2_746 1.00 2.80 3.6561(18) 144

loop_
_cod_related_entry_id
_cod_related_entry_database
_cod_related_entry_code
1 ChemSpider 30657903
